data_4003622
loop_
_publ_author_name
'Chotard, Florian'
'Sivchik, Vasily'
'Linnolahti, Mikko'
'Bochmann, Manfred'
'Romanov, Alexander S.'

_publ_section_title
;
 Mono- versus Bicyclic Carbene Metal Amide Photoemitters: Which Design
 Leads to the Best Performance?
;
_journal_name_full 'Chemistry of Materials'
_journal_paper_doi 10.1021/acs.chemmater.0c01769
_journal_year 2020
_chemical_formula_moiety 'C36 H45 Au N2'
_chemical_formula_sum 'C36 H45 Au N2'
_chemical_formula_weight 702.70
_space_group_crystal_system monoclinic
_space_group_IT_number 15
_space_group_name_Hall '-C 2yc'
_space_group_name_H-M_alt 'C 1 2/c 1'
_atom_sites_solution_hydrogens geom
_atom_sites_solution_primary 'intrinsic phasing'
_audit_creation_date 2019-11-11
_audit_creation_method
;
Olex2 1.2
(compiled 2018.05.29 svn.r3508 for OlexSys, GUI svn.r5506)
;
_cell_angle_alpha 90
_cell_angle_beta 103.148(2)
_cell_angle_gamma 90
_cell_formula_units_Z 8
_cell_length_a 31.0559(6)
_cell_length_b 13.3859(2)
_cell_length_c 16.9937(3)
_cell_measurement_reflns_used 25039
_cell_measurement_temperature 100.01(10)
_cell_measurement_theta_max 30.6610
_cell_measurement_theta_min 2.1380
_cell_volume 6879.3(2)
_computing_cell_refinement 'CrysAlisPro 1.171.40.57a (Rigaku OD, 2019)'
_computing_data_collection 'CrysAlisPro 1.171.40.57a (Rigaku OD, 2019)'
_computing_data_reduction 'CrysAlisPro 1.171.40.57a (Rigaku OD, 2019)'
_computing_molecular_graphics 'Olex2 (Dolomanov et al., 2009)'
_computing_publication_material 'Olex2 (Dolomanov et al., 2009)'
_computing_structure_refinement 'ShelXL (Sheldrick, 2015)'
_computing_structure_solution 'SHELXT 2018/2 (Sheldrick, 2018)'
_diffrn_ambient_environment N~2~
_diffrn_ambient_temperature 100.01(10)
_diffrn_detector 'Hybrid Pixel Array Detector'
_diffrn_detector_area_resol_mean 10.0000
_diffrn_detector_type HyPix
_diffrn_measured_fraction_theta_full 1.000
_diffrn_measured_fraction_theta_max 0.856
_diffrn_measurement_details
;
List of Runs (angles in degrees, time in seconds):

  # Type    Start    End  Width  t~exp~   \w     \q     \k     \f   Frames
--------------------------------------------------------------------------
  1  \w     -8.00  80.00   0.50   17.27    --    4.95  19.00 150.00  176
  2  \w     -2.00  28.00   0.50   17.27    --   -5.34 -99.00 -30.00   60
  3  \w     -3.00  28.00   0.50   17.27    --    4.95 -77.00 -90.00   62
  4  \w     18.00  77.00   0.50   17.27    --    4.95   0.00-120.00  118
  5  \w    -17.00  10.00   0.50   17.27    --    4.95  77.00 -60.00   54
  6  \w    -18.00  13.00   0.50   17.27    --    4.95  77.00-150.00   62
  7  \w    -37.00  -5.00   0.50   17.27    --    4.95   0.00-120.00   64
  8  \w    -46.00  -1.00   0.50   17.27    --   -5.34 -57.00 -90.00   90
  9  \w    -18.00  28.00   0.50   17.27    --    4.95 -77.00-150.00   92
 10  \w    -20.00  26.00   0.50   17.27    --    4.95 -77.00   0.00   92
;
_diffrn_measurement_device 'four-circle diffractometer'
_diffrn_measurement_device_type 'XtaLAB Synergy, Dualflex, HyPix'
_diffrn_measurement_method '\w scans'
_diffrn_orient_matrix_type 'CrysAlisPro convention (1999,Acta A55,543-557)'
_diffrn_orient_matrix_UB_11 -0.0219008000
_diffrn_orient_matrix_UB_12 -0.0031842000
_diffrn_orient_matrix_UB_13 -0.0238105000
_diffrn_orient_matrix_UB_21 0.0082964000
_diffrn_orient_matrix_UB_22 -0.0148061000
_diffrn_orient_matrix_UB_23 -0.0338251000
_diffrn_orient_matrix_UB_31 -0.0010446000
_diffrn_orient_matrix_UB_32 -0.0507967000
_diffrn_orient_matrix_UB_33 0.0112761000
_diffrn_radiation_monochromator mirror
_diffrn_radiation_probe x-ray
_diffrn_radiation_type MoK\a
_diffrn_radiation_wavelength 0.71073
_diffrn_reflns_av_R_equivalents 0.0444
_diffrn_reflns_av_unetI/netI 0.0313
_diffrn_reflns_Laue_measured_fraction_full 1.000
_diffrn_reflns_Laue_measured_fraction_max 0.856
_diffrn_reflns_limit_h_max 44
_diffrn_reflns_limit_h_min -40
_diffrn_reflns_limit_k_max 18
_diffrn_reflns_limit_k_min -15
_diffrn_reflns_limit_l_max 24
_diffrn_reflns_limit_l_min -23
_diffrn_reflns_number 49796
_diffrn_reflns_point_group_measured_fraction_full 1.000
_diffrn_reflns_point_group_measured_fraction_max 0.856
_diffrn_reflns_theta_full 25.242
_diffrn_reflns_theta_max 30.809
_diffrn_reflns_theta_min 1.976
_diffrn_source 'micro-focus sealed X-ray tube'
_diffrn_source_type 'PhotonJet (Mo) X-ray Source'
_exptl_absorpt_coefficient_mu 4.301
_exptl_absorpt_correction_T_max 1.00000
_exptl_absorpt_correction_T_min 0.53312
_exptl_absorpt_correction_type multi-scan
_exptl_absorpt_process_details
;
CrysAlisPro 1.171.40.57a (Rigaku Oxford Diffraction, 2019)
Empirical absorption correction using spherical harmonics,
 implemented in SCALE3 ABSPACK scaling algorithm.
;
_exptl_crystal_colour yellow
_exptl_crystal_density_diffrn 1.357
_exptl_crystal_description block
_exptl_crystal_F_000 2832
_exptl_crystal_size_max 0.244
_exptl_crystal_size_mid 0.138
_exptl_crystal_size_min 0.061
_refine_diff_density_max 1.645
_refine_diff_density_min -1.031
_refine_diff_density_rms 0.104
_refine_ls_extinction_method none
_refine_ls_goodness_of_fit_ref 1.054
_refine_ls_hydrogen_treatment constr
_refine_ls_matrix_type full
_refine_ls_number_parameters 360
_refine_ls_number_reflns 9240
_refine_ls_number_restraints 0
_refine_ls_restrained_S_all 1.054
_refine_ls_R_factor_all 0.0347
_refine_ls_R_factor_gt 0.0262
_refine_ls_shift/su_max 0.002
_refine_ls_shift/su_mean 0.000
_refine_ls_structure_factor_coef Fsqd
_refine_ls_weighting_details 'w=1/[\s^2^(Fo^2^)+(0.0362P)^2^+2.7627P] where P=(Fo^2^+2Fc^2^)/3'
_refine_ls_weighting_scheme calc
_refine_ls_wR_factor_gt 0.0622
_refine_ls_wR_factor_ref 0.0644
_reflns_Friedel_coverage 0.000
_reflns_number_gt 7635
_reflns_number_total 9240
_reflns_threshold_expression 'I > 2\s(I)'
_cod_data_source_file cm0c01769_si_003.cif
_cod_data_source_block bicaacAucz_1_sq
_cod_database_code 4003622
_shelx_shelxl_version_number 2018/3
_chemical_oxdiff_formula C25H30N2Au
_chemical_oxdiff_usercomment 'CD2Cl2/Pet ether, -20d egC; 100K'
_shelx_space_group_comment
;
The symmetry employed for this shelxl refinement is uniquely defined
by the following loop, which should always be used as a source of
symmetry information in preference to the above space-group names.
They are only intended as comments.
;
_shelx_estimated_absorpt_t_max 0.779
_shelx_estimated_absorpt_t_min 0.420
_diffrn_oxdiff_digest_frames
;
010ca6c28b6e5cfaab8818875b36f1338d00025b7fd
;
_reflns_odcompleteness_completeness 99.93
_reflns_odcompleteness_iscentric 1
_reflns_odcompleteness_theta 26.32
_olex2_refinement_description
;
1. Fixed Uiso
 At 1.2 times of:
  All C(H) groups, All C(H,H) groups
 At 1.5 times of:
  All C(H,H,H) groups
2.a Ternary CH refined with riding coordinates:
 C12(H12), C15(H15), C20(H20), C22(H22)
2.b Secondary CH2 refined with riding coordinates:
 C3(H3A,H3B), C4(H4A,H4B), C19(H19A,H19B)
2.c Aromatic/amide H refined with riding coordinates:
 C8(H8), C9(H9), C10(H10), C26(H26), C27(H27), C28(H28), C29(H29), C32(H32),
 C33(H33), C34(H34), C35(H35)
2.d Idealised Me refined as rotating group:
 C13(H13A,H13B,H13C), C14(H14A,H14B,H14C), C16(H16A,H16B,H16C), C17(H17A,H17B,
 H17C), C18(H18A,H18B,H18C), C21(H21A,H21B,H21C), C23(H23A,H23B,H23C), C24(H24A,
 H24B,H24C)
;
_olex2_submission_special_instructions 'No special instructions were received'
_oxdiff_exptl_absorpt_empirical_details
;
Empirical correction (ABSPACK) includes:
- Absorption correction using spherical harmonics
- Frame scaling
;
_oxdiff_exptl_absorpt_empirical_full_max 1.510
_oxdiff_exptl_absorpt_empirical_full_min 0.718

loop_
_space_group_symop_operation_xyz
'x, y, z'
'-x, y, -z+1/2'
'x+1/2, y+1/2, z'
'-x+1/2, y+1/2, -z+1/2'
'-x, -y, -z'
'x, -y, z-1/2'
'-x+1/2, -y+1/2, -z'
'x+1/2, -y+1/2, z-1/2'

loop_
_atom_site_label
_atom_site_type_symbol
_atom_site_fract_x
_atom_site_fract_y
_atom_site_fract_z
_atom_site_U_iso_or_equiv
_atom_site_adp_type
_atom_site_occupancy
_atom_site_site_symmetry_order
_atom_site_calc_flag
_atom_site_refinement_flags_posn
_atom_site_refinement_flags_adp
_atom_site_refinement_flags_occupancy
_atom_site_disorder_assembly
_atom_site_disorder_group
Au1 Au 0.66786(2) 0.62387(2) 0.40043(2) 0.01939(4) Uani 1 1 d . . . . .
N1 N 0.62739(6) 0.53764(13) 0.52228(12) 0.0171(4) Uani 1 1 d . . . . .
N2 N 0.67399(7) 0.70761(15) 0.30442(13) 0.0250(4) Uani 1 1 d . . . . .
C1 C 0.66484(8) 0.54742(16) 0.49923(15) 0.0187(4) Uani 1 1 d . . . . .
C2 C 0.70349(8) 0.49872(17) 0.55728(14) 0.0196(5) Uani 1 1 d . . . . .
C3 C 0.70548(8) 0.54588(18) 0.64199(15) 0.0226(5) Uani 1 1 d . . . . .
H3A H 0.729691 0.514482 0.682471 0.027 Uiso 1 1 calc R . . . .
H3B H 0.711878 0.618195 0.640220 0.027 Uiso 1 1 calc R . . . .
C4 C 0.66146(8) 0.53089(18) 0.66726(15) 0.0223(5) Uani 1 1 d . . . . .
H4A H 0.666335 0.489658 0.716864 0.027 Uiso 1 1 calc R . . . .
H4B H 0.649596 0.596430 0.679146 0.027 Uiso 1 1 calc R . . . .
C5 C 0.62810(8) 0.47895(17) 0.59902(14) 0.0197(5) Uani 1 1 d . . . . .
C6 C 0.58706(8) 0.58601(18) 0.47636(14) 0.0193(4) Uani 1 1 d . . . . .
C7 C 0.55863(8) 0.53194(18) 0.41553(15) 0.0218(5) Uani 1 1 d . . . . .
C8 C 0.52200(8) 0.5819(2) 0.36999(16) 0.0276(5) Uani 1 1 d . . . . .
H8 H 0.502521 0.547475 0.327430 0.033 Uiso 1 1 calc R . . . .
C9 C 0.51334(8) 0.6803(2) 0.38525(18) 0.0310(6) Uani 1 1 d . . . . .
H9 H 0.487989 0.712594 0.353638 0.037 Uiso 1 1 calc R . . . .
C10 C 0.54148(9) 0.73185(19) 0.44642(18) 0.0301(6) Uani 1 1 d . . . . .
H10 H 0.535009 0.799256 0.456896 0.036 Uiso 1 1 calc R . . . .
C11 C 0.57940(8) 0.68658(18) 0.49329(16) 0.0245(5) Uani 1 1 d . . . . .
C12 C 0.60983(9) 0.74807(18) 0.55725(17) 0.0280(6) Uani 1 1 d . . . . .
H12 H 0.636555 0.706704 0.580118 0.034 Uiso 1 1 calc R . . . .
C13 C 0.58769(10) 0.7747(2) 0.62689(19) 0.0357(6) Uani 1 1 d . . . . .
H13A H 0.560562 0.812679 0.605619 0.054 Uiso 1 1 calc GR . . . .
H13B H 0.608003 0.815126 0.667016 0.054 Uiso 1 1 calc GR . . . .
H13C H 0.580406 0.713198 0.652352 0.054 Uiso 1 1 calc GR . . . .
C14 C 0.62521(10) 0.8424(2) 0.52122(19) 0.0342(6) Uani 1 1 d . . . . .
H14A H 0.638151 0.824170 0.475703 0.051 Uiso 1 1 calc GR . . . .
H14B H 0.647455 0.876614 0.562563 0.051 Uiso 1 1 calc GR . . . .
H14C H 0.599907 0.886812 0.502252 0.051 Uiso 1 1 calc GR . . . .
C15 C 0.56667(8) 0.42392(18) 0.39584(15) 0.0238(5) Uani 1 1 d . . . . .
H15 H 0.591089 0.397745 0.439884 0.029 Uiso 1 1 calc R . . . .
C16 C 0.58178(10) 0.4161(2) 0.31650(17) 0.0346(6) Uani 1 1 d . . . . .
H16A H 0.558216 0.440269 0.271983 0.052 Uiso 1 1 calc GR . . . .
H16B H 0.588432 0.346255 0.306745 0.052 Uiso 1 1 calc GR . . . .
H16C H 0.608365 0.456829 0.319917 0.052 Uiso 1 1 calc GR . . . .
C17 C 0.52562(10) 0.3585(2) 0.39333(19) 0.0335(6) Uani 1 1 d . . . . .
H17A H 0.514782 0.369545 0.442470 0.050 Uiso 1 1 calc GR . . . .
H17B H 0.533508 0.287977 0.390008 0.050 Uiso 1 1 calc GR . . . .
H17C H 0.502436 0.376291 0.345919 0.050 Uiso 1 1 calc GR . . . .
C18 C 0.58244(8) 0.47008(18) 0.61562(15) 0.0239(5) Uani 1 1 d . . . . .
H18A H 0.570933 0.536899 0.622505 0.036 Uiso 1 1 calc GR . . . .
H18B H 0.584082 0.431082 0.665030 0.036 Uiso 1 1 calc GR . . . .
H18C H 0.562701 0.436495 0.570104 0.036 Uiso 1 1 calc GR . . . .
C19 C 0.64737(8) 0.37560(16) 0.58748(15) 0.0209(5) Uani 1 1 d . . . . .
H19A H 0.626244 0.338297 0.545277 0.025 Uiso 1 1 calc R . . . .
H19B H 0.651720 0.337344 0.638540 0.025 Uiso 1 1 calc R . . . .
C20 C 0.69204(8) 0.38561(16) 0.56253(15) 0.0225(5) Uani 1 1 d . . . . .
H20 H 0.715322 0.355223 0.606454 0.027 Uiso 1 1 calc R . . . .
C21 C 0.69145(9) 0.32776(19) 0.48540(17) 0.0306(6) Uani 1 1 d . . . . .
H21A H 0.669874 0.357895 0.440539 0.046 Uiso 1 1 calc GR . . . .
H21B H 0.683199 0.258185 0.492309 0.046 Uiso 1 1 calc GR . . . .
H21C H 0.720885 0.329866 0.473585 0.046 Uiso 1 1 calc GR . . . .
C22 C 0.74740(8) 0.51580(18) 0.53020(15) 0.0233(5) Uani 1 1 d . . . . .
H22 H 0.742106 0.497396 0.471750 0.028 Uiso 1 1 calc R . . . .
C23 C 0.78621(9) 0.4520(2) 0.57620(19) 0.0358(6) Uani 1 1 d . . . . .
H23A H 0.792050 0.467950 0.633949 0.054 Uiso 1 1 calc GR . . . .
H23B H 0.812630 0.466389 0.555753 0.054 Uiso 1 1 calc GR . . . .
H23C H 0.778701 0.381071 0.568227 0.054 Uiso 1 1 calc GR . . . .
C24 C 0.76236(9) 0.62523(18) 0.53816(18) 0.0302(6) Uani 1 1 d . . . . .
H24A H 0.736754 0.668847 0.519211 0.045 Uiso 1 1 calc GR . . . .
H24B H 0.784122 0.636662 0.505435 0.045 Uiso 1 1 calc GR . . . .
H24C H 0.775759 0.640115 0.594907 0.045 Uiso 1 1 calc GR . . . .
C25 C 0.71311(9) 0.71963(19) 0.27852(15) 0.0272(5) Uani 1 1 d . . . . .
C26 C 0.75183(10) 0.6639(2) 0.29889(17) 0.0338(6) Uani 1 1 d . . . . .
H26 H 0.754317 0.609695 0.335783 0.041 Uiso 1 1 calc R . . . .
C27 C 0.78682(10) 0.6889(3) 0.26423(18) 0.0398(7) Uani 1 1 d . . . . .
H27 H 0.813524 0.651659 0.277934 0.048 Uiso 1 1 calc R . . . .
C28 C 0.78330(11) 0.7678(2) 0.20964(18) 0.0419(8) Uani 1 1 d . . . . .
H28 H 0.807585 0.783249 0.186426 0.050 Uiso 1 1 calc R . . . .
C29 C 0.74535(12) 0.8236(2) 0.18889(17) 0.0399(8) Uani 1 1 d . . . . .
H29 H 0.743398 0.877031 0.151490 0.048 Uiso 1 1 calc R . . . .
C30 C 0.70923(10) 0.8011(2) 0.22333(16) 0.0313(6) Uani 1 1 d . . . . .
C31 C 0.66571(11) 0.8396(2) 0.21532(17) 0.0334(6) Uani 1 1 d . . . . .
C32 C 0.64097(13) 0.9154(2) 0.1694(2) 0.0491(9) Uani 1 1 d . . . . .
H32 H 0.653875 0.956021 0.135101 0.059 Uiso 1 1 calc R . . . .
C33 C 0.59780(14) 0.9307(2) 0.1741(2) 0.0556(10) Uani 1 1 d . . . . .
H33 H 0.580956 0.981774 0.142437 0.067 Uiso 1 1 calc R . . . .
C34 C 0.57827(14) 0.8720(2) 0.2251(2) 0.0499(9) Uani 1 1 d . . . . .
H34 H 0.548487 0.884395 0.227526 0.060 Uiso 1 1 calc R . . . .
C35 C 0.60167(10) 0.7963(2) 0.27189(18) 0.0349(6) Uani 1 1 d . . . . .
H35 H 0.588431 0.756984 0.306524 0.042 Uiso 1 1 calc R . . . .
C36 C 0.64541(10) 0.77969(18) 0.26646(16) 0.0289(6) Uani 1 1 d . . . . .

loop_
_atom_site_aniso_label
_atom_site_aniso_U_11
_atom_site_aniso_U_22
_atom_site_aniso_U_33
_atom_site_aniso_U_23
_atom_site_aniso_U_13
_atom_site_aniso_U_12
Au1 0.02053(6) 0.02089(6) 0.01814(5) 0.00063(3) 0.00729(4) -0.00364(3)
N1 0.0156(9) 0.0194(9) 0.0171(9) 0.0005(7) 0.0053(8) 0.0004(7)
N2 0.0293(12) 0.0262(10) 0.0213(10) 0.0009(8) 0.0093(9) -0.0081(9)
C1 0.0198(11) 0.0159(10) 0.0215(11) -0.0033(9) 0.0072(9) -0.0028(8)
C2 0.0172(11) 0.0227(11) 0.0205(11) -0.0008(9) 0.0076(9) 0.0024(9)
C3 0.0208(12) 0.0276(12) 0.0189(11) -0.0022(9) 0.0034(10) -0.0003(9)
C4 0.0215(12) 0.0269(12) 0.0192(12) -0.0016(9) 0.0060(10) 0.0005(9)
C5 0.0202(11) 0.0238(11) 0.0158(11) 0.0030(9) 0.0058(9) 0.0006(9)
C6 0.0158(11) 0.0238(11) 0.0191(11) 0.0041(9) 0.0061(9) -0.0012(9)
C7 0.0171(11) 0.0299(12) 0.0191(11) 0.0055(9) 0.0057(9) -0.0010(9)
C8 0.0203(12) 0.0389(14) 0.0230(13) 0.0063(11) 0.0040(10) -0.0042(11)
C9 0.0177(12) 0.0376(15) 0.0366(15) 0.0147(12) 0.0041(11) 0.0029(11)
C10 0.0236(13) 0.0276(13) 0.0414(16) 0.0089(12) 0.0120(12) 0.0053(10)
C11 0.0186(12) 0.0260(12) 0.0309(14) 0.0039(10) 0.0099(11) 0.0023(9)
C12 0.0242(13) 0.0213(12) 0.0388(15) -0.0048(11) 0.0077(12) 0.0003(10)
C13 0.0344(16) 0.0346(14) 0.0403(17) -0.0065(13) 0.0129(13) -0.0001(12)
C14 0.0320(15) 0.0263(12) 0.0460(18) -0.0030(12) 0.0125(13) -0.0035(11)
C15 0.0238(12) 0.0281(12) 0.0189(11) -0.0006(10) 0.0036(10) -0.0025(10)
C16 0.0366(16) 0.0438(16) 0.0247(14) -0.0079(12) 0.0102(12) -0.0065(13)
C17 0.0318(15) 0.0323(14) 0.0366(16) 0.0000(12) 0.0084(12) -0.0077(11)
C18 0.0216(12) 0.0294(12) 0.0226(12) 0.0043(10) 0.0090(10) 0.0013(10)
C19 0.0228(12) 0.0216(11) 0.0191(11) 0.0026(9) 0.0068(9) 0.0004(9)
C20 0.0220(12) 0.0231(12) 0.0238(12) 0.0002(9) 0.0079(10) 0.0047(9)
C21 0.0340(15) 0.0261(13) 0.0341(15) -0.0071(11) 0.0132(12) -0.0001(11)
C22 0.0174(11) 0.0303(12) 0.0232(12) -0.0011(10) 0.0064(10) 0.0010(9)
C23 0.0221(13) 0.0449(16) 0.0415(17) 0.0013(13) 0.0095(12) 0.0045(12)
C24 0.0216(12) 0.0363(14) 0.0334(14) -0.0032(12) 0.0081(11) -0.0071(11)
C25 0.0314(14) 0.0318(13) 0.0193(12) -0.0031(10) 0.0077(11) -0.0119(11)
C26 0.0337(15) 0.0470(16) 0.0221(13) -0.0022(12) 0.0091(12) -0.0111(13)
C27 0.0329(16) 0.062(2) 0.0269(14) -0.0108(14) 0.0112(12) -0.0158(14)
C28 0.0424(18) 0.060(2) 0.0273(15) -0.0132(14) 0.0161(14) -0.0252(15)
C29 0.063(2) 0.0387(16) 0.0213(13) -0.0063(12) 0.0169(14) -0.0283(15)
C30 0.0455(17) 0.0299(13) 0.0190(12) -0.0046(10) 0.0086(12) -0.0171(12)
C31 0.0540(19) 0.0219(12) 0.0242(14) -0.0023(11) 0.0088(13) -0.0105(12)
C32 0.075(3) 0.0292(15) 0.0419(19) 0.0095(14) 0.0116(18) -0.0047(16)
C33 0.078(3) 0.0313(16) 0.053(2) 0.0158(15) 0.005(2) 0.0107(16)
C34 0.053(2) 0.0374(17) 0.056(2) 0.0007(15) 0.0052(18) 0.0097(15)
C35 0.0455(18) 0.0268(13) 0.0319(15) -0.0025(11) 0.0075(13) -0.0009(12)
C36 0.0407(16) 0.0229(12) 0.0234(13) -0.0046(10) 0.0083(12) -0.0094(11)

loop_
_atom_type_symbol
_atom_type_description
_atom_type_scat_dispersion_real
_atom_type_scat_dispersion_imag
_atom_type_scat_source
C C 0.0033 0.0016 'International Tables Vol C Tables 4.2.6.8 and 6.1.1.4'
H H 0.0000 0.0000 'International Tables Vol C Tables 4.2.6.8 and 6.1.1.4'
Au Au -2.0133 8.8022 'International Tables Vol C Tables 4.2.6.8 and 6.1.1.4'
N N 0.0061 0.0033 'International Tables Vol C Tables 4.2.6.8 and 6.1.1.4'

loop_
_geom_angle_atom_site_label_1
_geom_angle_atom_site_label_2
_geom_angle_atom_site_label_3
_geom_angle
_geom_angle_site_symmetry_1
_geom_angle_site_symmetry_3
_geom_angle_publ_flag
C1 Au1 N2 176.21(9) . . ?
C1 N1 C5 117.78(19) . . ?
C1 N1 C6 120.22(19) . . ?
C6 N1 C5 121.95(18) . . ?
C25 N2 Au1 124.59(18) . . ?
C36 N2 Au1 126.90(17) . . ?
C36 N2 C25 106.8(2) . . ?
N1 C1 Au1 121.19(18) . . ?
N1 C1 C2 112.7(2) . . ?
C2 C1 Au1 126.05(16) . . ?
C1 C2 C3 106.59(18) . . ?
C1 C2 C20 107.27(19) . . ?
C1 C2 C22 111.26(19) . . ?
C3 C2 C20 107.53(19) . . ?
C22 C2 C3 111.2(2) . . ?
C22 C2 C20 112.73(19) . . ?
C4 C3 C2 110.7(2) . . ?
C5 C4 C3 109.79(19) . . ?
N1 C5 C4 106.86(18) . . ?
N1 C5 C19 106.62(18) . . ?
C4 C5 C19 106.77(19) . . ?
C18 C5 N1 111.71(19) . . ?
C18 C5 C4 113.27(19) . . ?
C18 C5 C19 111.22(19) . . ?
C7 C6 N1 118.9(2) . . ?
C7 C6 C11 122.6(2) . . ?
C11 C6 N1 118.5(2) . . ?
C6 C7 C15 123.2(2) . . ?
C8 C7 C6 117.4(2) . . ?
C8 C7 C15 119.3(2) . . ?
C9 C8 C7 121.6(3) . . ?
C8 C9 C10 120.1(2) . . ?
C9 C10 C11 121.2(2) . . ?
C6 C11 C12 124.1(2) . . ?
C10 C11 C6 117.2(2) . . ?
C10 C11 C12 118.7(2) . . ?
C11 C12 C13 111.3(2) . . ?
C11 C12 C14 111.3(2) . . ?
C14 C12 C13 110.6(2) . . ?
C7 C15 C16 111.0(2) . . ?
C7 C15 C17 111.8(2) . . ?
C16 C15 C17 110.8(2) . . ?
C5 C19 C20 110.89(18) . . ?
C19 C20 C2 109.25(18) . . ?
C21 C20 C2 113.8(2) . . ?
C21 C20 C19 110.9(2) . . ?
C23 C22 C2 114.0(2) . . ?
C24 C22 C2 112.6(2) . . ?
C24 C22 C23 107.4(2) . . ?
N2 C25 C30 110.3(2) . . ?
C26 C25 N2 128.8(2) . . ?
C26 C25 C30 120.9(2) . . ?
C27 C26 C25 118.7(3) . . ?
C26 C27 C28 121.0(3) . . ?
C29 C28 C27 121.1(3) . . ?
C28 C29 C30 119.7(3) . . ?
C29 C30 C25 118.7(3) . . ?
C29 C30 C31 135.3(3) . . ?
C31 C30 C25 106.0(2) . . ?
C30 C31 C36 106.2(2) . . ?
C32 C31 C30 134.8(3) . . ?
C32 C31 C36 118.9(3) . . ?
C33 C32 C31 119.6(3) . . ?
C32 C33 C34 121.0(3) . . ?
C35 C34 C33 121.3(4) . . ?
C34 C35 C36 117.9(3) . . ?
N2 C36 C31 110.7(2) . . ?
N2 C36 C35 128.0(2) . . ?
C35 C36 C31 121.3(3) . . ?

loop_
_geom_bond_atom_site_label_1
_geom_bond_atom_site_label_2
_geom_bond_distance
_geom_bond_site_symmetry_2
_geom_bond_publ_flag
Au1 N2 2.024(2) . ?
Au1 C1 1.987(2) . ?
N1 C1 1.315(3) . ?
N1 C5 1.518(3) . ?
N1 C6 1.467(3) . ?
N2 C25 1.392(3) . ?
N2 C36 1.369(4) . ?
C1 C2 1.517(3) . ?
C2 C3 1.560(3) . ?
C2 C20 1.562(3) . ?
C2 C22 1.552(3) . ?
C3 C4 1.537(3) . ?
C4 C5 1.535(3) . ?
C5 C18 1.512(3) . ?
C5 C19 1.537(3) . ?
C6 C7 1.399(3) . ?
C6 C11 1.408(4) . ?
C7 C8 1.393(4) . ?
C7 C15 1.518(3) . ?
C8 C9 1.381(4) . ?
C9 C10 1.381(4) . ?
C10 C11 1.400(4) . ?
C11 C12 1.511(4) . ?
C12 C13 1.539(4) . ?
C12 C14 1.526(4) . ?
C15 C16 1.528(3) . ?
C15 C17 1.539(4) . ?
C19 C20 1.546(3) . ?
C20 C21 1.519(3) . ?
C22 C23 1.538(4) . ?
C22 C24 1.533(3) . ?
C25 C26 1.391(4) . ?
C25 C30 1.426(4) . ?
C26 C27 1.390(4) . ?
C27 C28 1.394(5) . ?
C28 C29 1.372(5) . ?
C29 C30 1.411(4) . ?
C30 C31 1.424(4) . ?
C31 C32 1.398(5) . ?
C31 C36 1.430(4) . ?
C32 C33 1.376(5) . ?
C33 C34 1.405(5) . ?
C34 C35 1.387(4) . ?
C35 C36 1.400(4) . ?

loop_
_smtbx_masks_void_nr
_smtbx_masks_void_average_x
_smtbx_masks_void_average_y
_smtbx_masks_void_average_z
_smtbx_masks_void_volume
_smtbx_masks_void_count_electrons
_smtbx_masks_void_content
1 0.000 0.500 -0.213 646.1 140.0 ?
2 0.500 0.000 -0.504 646.1 140.0 ?
